data_4068910
loop_
_publ_author_name
'Schulz, Stephan'
'Schuchmann, Daniella'
'Westphal, Ulrich'
'Bolte, Michael'

_publ_section_title
;
 Dizincocene as a Building Block for Novel Zn&#x2212;Zn-Bonded Compounds?
;
_journal_issue 5
_journal_name_full Organometallics
_journal_page_first 1590
_journal_paper_doi 10.1021/om801155j
_journal_volume 28
_journal_year 2009
_chemical_formula_moiety 'C46 H58 N4 Zn2'
_chemical_formula_sum 'C46 H58 N4 Zn2'
_chemical_formula_weight 797.70
_chemical_name_systematic ?
_space_group_IT_number 13
_symmetry_cell_setting monoclinic
_symmetry_space_group_name_Hall '-P 2yac'
_symmetry_space_group_name_H-M 'P 1 2/n 1'
_atom_sites_solution_hydrogens geom
_atom_sites_solution_primary direct
_atom_sites_solution_secondary difmap
_audit_creation_method SHELXL-97
_cell_angle_alpha 90.00
_cell_angle_beta 103.768(6)
_cell_angle_gamma 90.00
_cell_formula_units_Z 2
_cell_length_a 13.4527(10)
_cell_length_b 8.3904(7)
_cell_length_c 19.4814(14)
_cell_measurement_reflns_used 8403
_cell_measurement_temperature 173(2)
_cell_measurement_theta_max 25.7
_cell_measurement_theta_min 3.9
_cell_volume 2135.8(3)
_computing_cell_refinement 'X-Area (Stoe & Cie, 2001)'
_computing_data_collection 'X-Area (Stoe & Cie, 2001)'
_computing_data_reduction 'X-Area (Stoe & Cie, 2001)'
_computing_molecular_graphics 'XP in SHELXTL-Plus (Sheldrick, 1991)'
_computing_publication_material SHELXL97
_computing_structure_refinement 'SHELXL97 (Sheldrick, 1997) '
_computing_structure_solution 'SHELXS97 (Sheldrick, 1990) '
_diffrn_ambient_temperature 173(2)
_diffrn_measured_fraction_theta_full 0.997
_diffrn_measured_fraction_theta_max 0.997
_diffrn_measurement_device_type 'STOE IPDS II two-circle-diffractometer'
_diffrn_measurement_method \w
_diffrn_radiation_monochromator graphite
_diffrn_radiation_source 'fine-focus sealed tube'
_diffrn_radiation_type MoK\a
_diffrn_radiation_wavelength 0.71073
_diffrn_reflns_av_R_equivalents 0.0809
_diffrn_reflns_av_sigmaI/netI 0.0852
_diffrn_reflns_limit_h_max 16
_diffrn_reflns_limit_h_min -16
_diffrn_reflns_limit_k_max 9
_diffrn_reflns_limit_k_min -9
_diffrn_reflns_limit_l_max 23
_diffrn_reflns_limit_l_min -23
_diffrn_reflns_number 16314
_diffrn_reflns_theta_full 25.00
_diffrn_reflns_theta_max 25.02
_diffrn_reflns_theta_min 3.82
_diffrn_standards_number 0
_exptl_absorpt_coefficient_mu 1.158
_exptl_absorpt_correction_T_max 0.9552
_exptl_absorpt_correction_T_min 0.8455
_exptl_absorpt_correction_type multi-scan
_exptl_absorpt_process_details 'MULABS (Spek, 2003; Blessing, 1995)'
_exptl_crystal_colour colourless
_exptl_crystal_density_diffrn 1.240
_exptl_crystal_density_method 'not measured'
_exptl_crystal_description block
_exptl_crystal_F_000 844
_exptl_crystal_size_max 0.15
_exptl_crystal_size_mid 0.11
_exptl_crystal_size_min 0.04
_refine_diff_density_max 0.269
_refine_diff_density_min -0.336
_refine_diff_density_rms 0.064
_refine_ls_extinction_method none
_refine_ls_goodness_of_fit_ref 0.931
_refine_ls_hydrogen_treatment constr
_refine_ls_matrix_type full
_refine_ls_number_parameters 243
_refine_ls_number_reflns 3753
_refine_ls_number_restraints 0
_refine_ls_restrained_S_all 0.931
_refine_ls_R_factor_all 0.0779
_refine_ls_R_factor_gt 0.0428
_refine_ls_shift/su_max 0.001
_refine_ls_shift/su_mean 0.000
_refine_ls_structure_factor_coef Fsqd
_refine_ls_weighting_details 'calc w=1/[\s^2^(Fo^2^)+(0.0241P)^2^] where P=(Fo^2^+2Fc^2^)/3'
_refine_ls_weighting_scheme calc
_refine_ls_wR_factor_gt 0.0706
_refine_ls_wR_factor_ref 0.0782
_reflns_number_gt 2619
_reflns_number_total 3753
_reflns_threshold_expression I>2\s(I)
_cod_data_source_file om801155j_si_002.cif
_cod_data_source_block schulz9
_cod_depositor_comments
;
The following automatic conversions were performed:

'_symmetry_cell_setting' value 'Monoclinic' changed to 'monoclinic'
according to /home/saulius/struct/CIF-dictionaries/cif_core.dic
dictionary named 'cif_core.dic' version 2.4.2 from 2011-04-26.

Automatic conversion script
Id: cif_fix_values 1715 2011-07-08 13:25:40Z adriana 
;
_cod_original_sg_symbol_H-M 'P 2/n'
_cod_database_code 4068910

loop_
_symmetry_equiv_pos_as_xyz
'x, y, z'
'-x+1/2, y, -z+1/2'
'-x, -y, -z'
'x-1/2, -y, z-1/2'

loop_
_atom_site_label
_atom_site_type_symbol
_atom_site_fract_x
_atom_site_fract_y
_atom_site_fract_z
_atom_site_U_iso_or_equiv
_atom_site_adp_type
_atom_site_occupancy
_atom_site_symmetry_multiplicity
_atom_site_calc_flag
_atom_site_refinement_flags
Zn1 Zn 0.30498(3) 0.27430(5) 0.30777(2) 0.02247(11) Uani 1 1 d .
N1 N 0.28528(19) 0.2078(4) 0.40247(13) 0.0239(6) Uani 1 1 d .
N2 N 0.4516(2) 0.3350(3) 0.34571(14) 0.0244(6) Uani 1 1 d .
C1 C 0.3607(3) 0.1979(4) 0.46101(16) 0.0268(8) Uani 1 1 d .
C2 C 0.4615(2) 0.2449(5) 0.46520(15) 0.0297(8) Uani 1 1 d .
H2A H 0.5082 0.2270 0.5094 0.036 Uiso 1 1 calc R
C3 C 0.5034(2) 0.3156(4) 0.41241(16) 0.0237(8) Uani 1 1 d .
C4 C 0.3379(3) 0.1360(5) 0.52919(19) 0.0387(10) Uani 1 1 d .
H4A H 0.2907 0.2091 0.5446 0.058 Uiso 1 1 calc R
H4B H 0.4017 0.1289 0.5659 0.058 Uiso 1 1 calc R
H4C H 0.3065 0.0301 0.5209 0.058 Uiso 1 1 calc R
C5 C 0.6136(3) 0.3716(5) 0.43635(19) 0.0331(9) Uani 1 1 d .
H5A H 0.6552 0.3183 0.4082 0.050 Uiso 1 1 calc R
H5B H 0.6401 0.3453 0.4864 0.050 Uiso 1 1 calc R
H5C H 0.6165 0.4872 0.4299 0.050 Uiso 1 1 calc R
C11 C 0.1826(3) 0.1678(4) 0.40715(17) 0.0230(8) Uani 1 1 d .
C12 C 0.1192(2) 0.2863(5) 0.42447(16) 0.0270(7) Uani 1 1 d .
C13 C 0.0201(2) 0.2452(5) 0.42860(16) 0.0296(8) Uani 1 1 d .
H13 H -0.0228 0.3249 0.4409 0.036 Uiso 1 1 calc R
C14 C -0.0176(3) 0.0918(4) 0.41537(18) 0.0280(8) Uani 1 1 d .
C15 C 0.0468(3) -0.0236(4) 0.39764(18) 0.0300(8) Uani 1 1 d .
H15 H 0.0219 -0.1295 0.3887 0.036 Uiso 1 1 calc R
C16 C 0.1460(3) 0.0106(4) 0.39252(17) 0.0259(8) Uani 1 1 d .
C17 C 0.1553(3) 0.4575(5) 0.4362(2) 0.0425(10) Uani 1 1 d .
H17A H 0.0982 0.5252 0.4413 0.064 Uiso 1 1 calc R
H17B H 0.1806 0.4938 0.3956 0.064 Uiso 1 1 calc R
H17C H 0.2106 0.4642 0.4792 0.064 Uiso 1 1 calc R
C18 C -0.1265(3) 0.0530(5) 0.4188(2) 0.0400(10) Uani 1 1 d .
H18A H -0.1551 0.1428 0.4399 0.060 Uiso 1 1 calc R
H18B H -0.1265 -0.0425 0.4478 0.060 Uiso 1 1 calc R
H18C H -0.1681 0.0335 0.3710 0.060 Uiso 1 1 calc R
C19 C 0.2133(3) -0.1160(5) 0.3719(2) 0.0397(10) Uani 1 1 d .
H19A H 0.1746 -0.2157 0.3615 0.060 Uiso 1 1 calc R
H19B H 0.2734 -0.1333 0.4109 0.060 Uiso 1 1 calc R
H19C H 0.2354 -0.0813 0.3298 0.060 Uiso 1 1 calc R
C21 C 0.5058(3) 0.4065(4) 0.29696(16) 0.0221(7) Uani 1 1 d .
C22 C 0.5659(3) 0.3096(4) 0.26457(17) 0.0240(8) Uani 1 1 d .
C23 C 0.6179(3) 0.3818(4) 0.21881(18) 0.0280(8) Uani 1 1 d .
H23 H 0.6600 0.3177 0.1970 0.034 Uiso 1 1 calc R
C24 C 0.6106(3) 0.5427(5) 0.20404(18) 0.0302(8) Uani 1 1 d .
C25 C 0.5489(3) 0.6360(4) 0.23625(19) 0.0319(9) Uani 1 1 d .
H25 H 0.5436 0.7472 0.2267 0.038 Uiso 1 1 calc R
C26 C 0.4946(3) 0.5699(4) 0.28212(17) 0.0268(8) Uani 1 1 d .
C27 C 0.5744(3) 0.1321(4) 0.2782(2) 0.0361(10) Uani 1 1 d .
H27A H 0.6219 0.0857 0.2526 0.054 Uiso 1 1 calc R
H27B H 0.5069 0.0828 0.2619 0.054 Uiso 1 1 calc R
H27C H 0.6000 0.1129 0.3290 0.054 Uiso 1 1 calc R
C28 C 0.6691(3) 0.6164(6) 0.1531(2) 0.0477(11) Uani 1 1 d .
H28A H 0.7248 0.5449 0.1485 0.072 Uiso 1 1 calc R
H28B H 0.6977 0.7195 0.1717 0.072 Uiso 1 1 calc R
H28C H 0.6223 0.6318 0.1067 0.072 Uiso 1 1 calc R
C29 C 0.4259(3) 0.6729(5) 0.3158(2) 0.0407(10) Uani 1 1 d .
H29A H 0.4307 0.7843 0.3017 0.061 Uiso 1 1 calc R
H29B H 0.4480 0.6644 0.3673 0.061 Uiso 1 1 calc R
H29C H 0.3550 0.6365 0.3000 0.061 Uiso 1 1 calc R

loop_
_atom_site_aniso_label
_atom_site_aniso_U_11
_atom_site_aniso_U_22
_atom_site_aniso_U_33
_atom_site_aniso_U_23
_atom_site_aniso_U_13
_atom_site_aniso_U_12
Zn1 0.01619(17) 0.0332(2) 0.01743(17) 0.0013(2) 0.00282(12) -0.0027(2)
N1 0.0146(13) 0.0347(16) 0.0228(14) 0.0016(13) 0.0053(11) -0.0040(13)
N2 0.0203(15) 0.0327(16) 0.0213(15) 0.0015(12) 0.0071(13) -0.0057(12)
C1 0.0236(17) 0.035(2) 0.0205(17) 0.0047(15) 0.0035(14) -0.0038(16)
C2 0.0199(16) 0.048(3) 0.0169(14) 0.0099(17) -0.0029(12) -0.0036(18)
C3 0.0167(17) 0.034(2) 0.0184(16) 0.0022(13) -0.0004(14) -0.0039(14)
C4 0.025(2) 0.065(3) 0.0244(19) 0.0083(18) 0.0027(16) -0.009(2)
C5 0.0208(19) 0.053(3) 0.0234(18) 0.0043(17) 0.0018(15) -0.0100(18)
C11 0.0166(17) 0.034(2) 0.0196(17) 0.0031(14) 0.0060(14) -0.0035(15)
C12 0.0236(17) 0.0339(19) 0.0231(16) 0.0034(16) 0.0046(13) -0.0038(17)
C13 0.0208(16) 0.040(3) 0.0284(16) 0.0044(17) 0.0072(13) 0.0045(17)
C14 0.0193(19) 0.041(2) 0.0239(18) 0.0072(16) 0.0057(15) -0.0053(16)
C15 0.032(2) 0.032(2) 0.0261(19) -0.0008(15) 0.0068(16) -0.0125(17)
C16 0.0224(19) 0.033(2) 0.0220(18) 0.0007(15) 0.0052(15) -0.0046(16)
C17 0.035(2) 0.038(2) 0.056(3) -0.003(2) 0.013(2) -0.0041(19)
C18 0.024(2) 0.059(3) 0.039(2) 0.0094(19) 0.0112(17) -0.0093(19)
C19 0.038(2) 0.034(2) 0.050(2) -0.0050(18) 0.018(2) -0.0032(19)
C21 0.0162(17) 0.033(2) 0.0156(16) 0.0028(14) 0.0011(13) -0.0054(15)
C22 0.0166(17) 0.032(2) 0.0215(17) -0.0005(14) 0.0017(13) -0.0029(14)
C23 0.0231(19) 0.039(2) 0.0234(18) -0.0011(15) 0.0089(15) -0.0018(16)
C24 0.0215(19) 0.048(2) 0.0213(18) 0.0085(16) 0.0057(15) -0.0054(17)
C25 0.032(2) 0.030(2) 0.034(2) 0.0086(16) 0.0070(17) -0.0030(17)
C26 0.0218(19) 0.033(2) 0.0249(18) 0.0044(15) 0.0044(15) 0.0020(16)
C27 0.040(2) 0.033(2) 0.038(2) -0.0033(17) 0.0131(19) 0.0038(18)
C28 0.040(2) 0.070(3) 0.038(2) 0.020(2) 0.021(2) -0.007(2)
C29 0.041(2) 0.037(2) 0.046(2) -0.0012(17) 0.014(2) 0.0052(18)

loop_
_atom_type_symbol
_atom_type_description
_atom_type_scat_dispersion_real
_atom_type_scat_dispersion_imag
_atom_type_scat_source
C C 0.0033 0.0016 'International Tables Vol C Tables 4.2.6.8 and 6.1.1.4'
H H 0.0000 0.0000 'International Tables Vol C Tables 4.2.6.8 and 6.1.1.4'
N N 0.0061 0.0033 'International Tables Vol C Tables 4.2.6.8 and 6.1.1.4'
Zn Zn 0.2839 1.4301 'International Tables Vol C Tables 4.2.6.8 and 6.1.1.4'

loop_
_geom_angle_atom_site_label_1
_geom_angle_atom_site_label_2
_geom_angle_atom_site_label_3
_geom_angle
_geom_angle_site_symmetry_3
N2 Zn1 N1 93.76(10) .
N2 Zn1 Zn1 133.26(8) 2
N1 Zn1 Zn1 132.96(8) 2
C1 N1 C11 118.3(3) .
C1 N1 Zn1 124.3(2) .
C11 N1 Zn1 117.4(2) .
C3 N2 C21 117.3(3) .
C3 N2 Zn1 124.8(2) .
C21 N2 Zn1 117.8(2) .
N1 C1 C2 124.2(3) .
N1 C1 C4 119.7(3) .
C2 C1 C4 116.1(3) .
C1 C2 C3 128.7(3) .
C1 C2 H2A 115.6 .
C3 C2 H2A 115.6 .
N2 C3 C2 123.6(3) .
N2 C3 C5 120.6(3) .
C2 C3 C5 115.8(3) .
C1 C4 H4A 109.5 .
C1 C4 H4B 109.5 .
H4A C4 H4B 109.5 .
C1 C4 H4C 109.5 .
H4A C4 H4C 109.5 .
H4B C4 H4C 109.5 .
C3 C5 H5A 109.5 .
C3 C5 H5B 109.5 .
H5A C5 H5B 109.5 .
C3 C5 H5C 109.5 .
H5A C5 H5C 109.5 .
H5B C5 H5C 109.5 .
C12 C11 C16 120.5(3) .
C12 C11 N1 119.7(3) .
C16 C11 N1 119.8(3) .
C13 C12 C11 118.8(3) .
C13 C12 C17 120.1(3) .
C11 C12 C17 121.1(3) .
C14 C13 C12 122.0(3) .
C14 C13 H13 119.0 .
C12 C13 H13 119.0 .
C13 C14 C15 118.0(3) .
C13 C14 C18 120.4(3) .
C15 C14 C18 121.6(3) .
C14 C15 C16 122.4(3) .
C14 C15 H15 118.8 .
C16 C15 H15 118.8 .
C15 C16 C11 118.2(3) .
C15 C16 C19 121.3(3) .
C11 C16 C19 120.5(3) .
C12 C17 H17A 109.5 .
C12 C17 H17B 109.5 .
H17A C17 H17B 109.5 .
C12 C17 H17C 109.5 .
H17A C17 H17C 109.5 .
H17B C17 H17C 109.5 .
C14 C18 H18A 109.5 .
C14 C18 H18B 109.5 .
H18A C18 H18B 109.5 .
C14 C18 H18C 109.5 .
H18A C18 H18C 109.5 .
H18B C18 H18C 109.5 .
C16 C19 H19A 109.5 .
C16 C19 H19B 109.5 .
H19A C19 H19B 109.5 .
C16 C19 H19C 109.5 .
H19A C19 H19C 109.5 .
H19B C19 H19C 109.5 .
C22 C21 C26 121.4(3) .
C22 C21 N2 119.2(3) .
C26 C21 N2 119.4(3) .
C23 C22 C21 117.9(3) .
C23 C22 C27 120.7(3) .
C21 C22 C27 121.4(3) .
C24 C23 C22 122.4(3) .
C24 C23 H23 118.8 .
C22 C23 H23 118.8 .
C23 C24 C25 118.4(3) .
C23 C24 C28 120.5(3) .
C25 C24 C28 121.1(4) .
C24 C25 C26 121.6(3) .
C24 C25 H25 119.2 .
C26 C25 H25 119.2 .
C25 C26 C21 118.3(3) .
C25 C26 C29 120.9(3) .
C21 C26 C29 120.8(3) .
C22 C27 H27A 109.5 .
C22 C27 H27B 109.5 .
H27A C27 H27B 109.5 .
C22 C27 H27C 109.5 .
H27A C27 H27C 109.5 .
H27B C27 H27C 109.5 .
C24 C28 H28A 109.5 .
C24 C28 H28B 109.5 .
H28A C28 H28B 109.5 .
C24 C28 H28C 109.5 .
H28A C28 H28C 109.5 .
H28B C28 H28C 109.5 .
C26 C29 H29A 109.5 .
C26 C29 H29B 109.5 .
H29A C29 H29B 109.5 .
C26 C29 H29C 109.5 .
H29A C29 H29C 109.5 .
H29B C29 H29C 109.5 .

loop_
_geom_bond_atom_site_label_1
_geom_bond_atom_site_label_2
_geom_bond_distance
_geom_bond_site_symmetry_2
Zn1 N2 2.000(3) .
Zn1 N1 2.005(2) .
Zn1 Zn1 2.3813(8) 2
N1 C1 1.336(4) .
N1 C11 1.446(4) .
N2 C3 1.331(4) .
N2 C21 1.458(4) .
C1 C2 1.396(4) .
C1 C4 1.524(4) .
C2 C3 1.416(4) .
C2 H2A 0.9500 .
C3 C5 1.518(5) .
C4 H4A 0.9800 .
C4 H4B 0.9800 .
C4 H4C 0.9800 .
C5 H5A 0.9800 .
C5 H5B 0.9800 .
C5 H5C 0.9800 .
C11 C12 1.402(5) .
C11 C16 1.413(5) .
C12 C13 1.398(4) .
C12 C17 1.517(5) .
C13 C14 1.384(5) .
C13 H13 0.9500 .
C14 C15 1.396(5) .
C14 C18 1.518(5) .
C15 C16 1.392(5) .
C15 H15 0.9500 .
C16 C19 1.511(5) .
C17 H17A 0.9800 .
C17 H17B 0.9800 .
C17 H17C 0.9800 .
C18 H18A 0.9800 .
C18 H18B 0.9800 .
C18 H18C 0.9800 .
C19 H19A 0.9800 .
C19 H19B 0.9800 .
C19 H19C 0.9800 .
C21 C22 1.398(5) .
C21 C26 1.402(5) .
C22 C23 1.396(5) .
C22 C27 1.512(5) .
C23 C24 1.379(5) .
C23 H23 0.9500 .
C24 C25 1.395(5) .
C24 C28 1.535(5) .
C25 C26 1.396(5) .
C25 H25 0.9500 .
C26 C29 1.523(5) .
C27 H27A 0.9800 .
C27 H27B 0.9800 .
C27 H27C 0.9800 .
C28 H28A 0.9800 .
C28 H28B 0.9800 .
C28 H28C 0.9800 .
C29 H29A 0.9800 .
C29 H29B 0.9800 .
C29 H29C 0.9800 .

loop_
_geom_torsion_atom_site_label_1
_geom_torsion_atom_site_label_2
_geom_torsion_atom_site_label_3
_geom_torsion_atom_site_label_4
_geom_torsion
_geom_torsion_site_symmetry_1
N2 Zn1 N1 C1 -7.4(3) .
Zn1 Zn1 N1 C1 171.2(2) 2
N2 Zn1 N1 C11 172.7(2) .
Zn1 Zn1 N1 C11 -8.7(3) 2
N1 Zn1 N2 C3 4.0(3) .
Zn1 Zn1 N2 C3 -174.6(2) 2
N1 Zn1 N2 C21 -175.7(2) .
Zn1 Zn1 N2 C21 5.7(3) 2
C11 N1 C1 C2 -174.7(3) .
Zn1 N1 C1 C2 5.4(5) .
C11 N1 C1 C4 3.7(5) .
Zn1 N1 C1 C4 -176.2(3) .
N1 C1 C2 C3 2.8(6) .
C4 C1 C2 C3 -175.7(4) .
C21 N2 C3 C2 -178.6(3) .
Zn1 N2 C3 C2 1.6(5) .
C21 N2 C3 C5 2.0(5) .
Zn1 N2 C3 C5 -177.7(3) .
C1 C2 C3 N2 -6.7(6) .
C1 C2 C3 C5 172.7(4) .
C1 N1 C11 C12 88.8(4) .
Zn1 N1 C11 C12 -91.3(3) .
C1 N1 C11 C16 -92.7(4) .
Zn1 N1 C11 C16 87.2(3) .
C16 C11 C12 C13 1.5(5) .
N1 C11 C12 C13 179.9(3) .
C16 C11 C12 C17 -176.5(3) .
N1 C11 C12 C17 2.0(5) .
C11 C12 C13 C14 -0.7(5) .
C17 C12 C13 C14 177.2(3) .
C12 C13 C14 C15 0.2(5) .
C12 C13 C14 C18 -178.6(3) .
C13 C14 C15 C16 -0.4(5) .
C18 C14 C15 C16 178.4(3) .
C14 C15 C16 C11 1.1(5) .
C14 C15 C16 C19 -178.8(3) .
C12 C11 C16 C15 -1.7(5) .
N1 C11 C16 C15 179.9(3) .
C12 C11 C16 C19 178.3(3) .
N1 C11 C16 C19 -0.1(5) .
C3 N2 C21 C22 84.1(4) .
Zn1 N2 C21 C22 -96.1(3) .
C3 N2 C21 C26 -97.5(4) .
Zn1 N2 C21 C26 82.2(3) .
C26 C21 C22 C23 2.5(5) .
N2 C21 C22 C23 -179.2(3) .
C26 C21 C22 C27 -177.4(3) .
N2 C21 C22 C27 0.9(5) .
C21 C22 C23 C24 -1.0(5) .
C27 C22 C23 C24 178.8(4) .
C22 C23 C24 C25 0.1(5) .
C22 C23 C24 C28 -179.8(3) .
C23 C24 C25 C26 -0.4(6) .
C28 C24 C25 C26 179.4(4) .
C24 C25 C26 C21 1.8(5) .
C24 C25 C26 C29 -178.8(3) .
C22 C21 C26 C25 -2.8(5) .
N2 C21 C26 C25 178.9(3) .
C22 C21 C26 C29 177.8(3) .
N2 C21 C26 C29 -0.5(5) .
